data_7234917
loop_
_publ_author_name
'Li, Haitao'
'Yang, Yuxia'
'Famulari, Antonino'
'Xin, Lianxin'
'Mart\'i-Rujas, Javier'
'Guo, Fang'

_publ_section_title
;
 Reactivity among first and second coordination spheres using a
 multiprotonated ligand and Cu(ii) in the solid-state
;
_journal_issue 29
_journal_name_full CrystEngComm
_journal_page_first 4354
_journal_paper_doi 10.1039/C9CE00783K
_journal_volume 21
_journal_year 2019
_chemical_absolute_configuration ad
_chemical_formula_moiety 'Cl3 Cu H2 O, 3(Cl), C18 H28 N4'
_chemical_formula_sum 'C18 H30 Cl6 Cu N4 O'
_chemical_formula_weight 594.70
_space_group_crystal_system monoclinic
_space_group_IT_number 4
_space_group_name_Hall 'P 2yb'
_space_group_name_H-M_alt 'P 1 21 1'
_atom_sites_solution_hydrogens mixed
_atom_sites_solution_primary dual
_audit_creation_date 2017-11-28
_audit_creation_method
;
Olex2 1.2-beta
(compiled 2017.08.10 svn.r3458 for OlexSys, GUI svn.r5381)
;
_audit_update_record
;
2019-01-04 deposited with the CCDC.	2019-06-19 downloaded from the CCDC.
;
_cell_angle_alpha 90
_cell_angle_beta 101.514(2)
_cell_angle_gamma 90
_cell_formula_units_Z 2
_cell_length_a 6.9923(5)
_cell_length_b 14.3694(10)
_cell_length_c 12.7878(9)
_cell_measurement_reflns_used 9853
_cell_measurement_temperature 298
_cell_measurement_theta_max 28.364
_cell_measurement_theta_min 2.973
_cell_volume 1259.00(15)
_computing_cell_refinement 'SAINT v8.37A (Bruker, 2015)'
_computing_data_reduction 'SAINT v8.37A (Bruker, 2015)'
_computing_molecular_graphics 'Olex2 (Dolomanov et al., 2009)'
_computing_publication_material 'Olex2 (Dolomanov et al., 2009)'
_computing_structure_refinement 'ShelXL (Sheldrick, 2015)'
_computing_structure_solution 'ShelXT (Sheldrick, 2015)'
_diffrn_ambient_temperature 298
_diffrn_measured_fraction_theta_full 0.980
_diffrn_measured_fraction_theta_max 0.983
_diffrn_measurement_device_type 'CCD area detector'
_diffrn_radiation_type MoK\a
_diffrn_radiation_wavelength 0.71073
_diffrn_reflns_av_R_equivalents 0.0247
_diffrn_reflns_av_unetI/netI 0.0308
_diffrn_reflns_Laue_measured_fraction_full 0.980
_diffrn_reflns_Laue_measured_fraction_max 0.983
_diffrn_reflns_limit_h_max 9
_diffrn_reflns_limit_h_min -9
_diffrn_reflns_limit_k_max 19
_diffrn_reflns_limit_k_min -19
_diffrn_reflns_limit_l_max 17
_diffrn_reflns_limit_l_min -17
_diffrn_reflns_number 21527
_diffrn_reflns_point_group_measured_fraction_full 0.963
_diffrn_reflns_point_group_measured_fraction_max 0.965
_diffrn_reflns_theta_full 25.243
_diffrn_reflns_theta_max 28.370
_diffrn_reflns_theta_min 2.973
_exptl_absorpt_coefficient_mu 1.523
_exptl_absorpt_correction_T_max 0.7457
_exptl_absorpt_correction_T_min 0.5484
_exptl_absorpt_correction_type multi-scan
_exptl_absorpt_process_details
;
SADABS-2014/5 (Bruker,2014/5) was used for absorption correction.
wR2(int) was 0.1048 before and 0.0656 after correction.
The Ratio of minimum to maximum transmission is 0.7354.
The \l/2 correction factor is 0.00150.
;
_exptl_crystal_colour green
_exptl_crystal_colour_primary green
_exptl_crystal_density_diffrn 1.569
_exptl_crystal_description needle
_exptl_crystal_F_000 610
_exptl_crystal_size_max 0.14
_exptl_crystal_size_mid 0.13
_exptl_crystal_size_min 0.06
_refine_diff_density_max 0.998
_refine_diff_density_min -0.665
_refine_diff_density_rms 0.076
_refine_ls_abs_structure_details
;
 Flack x determined using 2680 quotients [(I+)-(I-)]/[(I+)+(I-)]
 (Parsons, Flack and Wagner, Acta Cryst. B69 (2013) 249-259).
;
_refine_ls_abs_structure_Flack 0.072(4)
_refine_ls_extinction_method none
_refine_ls_goodness_of_fit_ref 1.074
_refine_ls_hydrogen_treatment constr
_refine_ls_matrix_type full
_refine_ls_number_parameters 272
_refine_ls_number_reflns 6090
_refine_ls_number_restraints 1
_refine_ls_restrained_S_all 1.074
_refine_ls_R_factor_all 0.0377
_refine_ls_R_factor_gt 0.0368
_refine_ls_shift/su_max 0.001
_refine_ls_shift/su_mean 0.000
_refine_ls_structure_factor_coef Fsqd
_refine_ls_weighting_details 'w=1/[\s^2^(Fo^2^)+(0.0402P)^2^+1.4134P] where P=(Fo^2^+2Fc^2^)/3'
_refine_ls_weighting_scheme calc
_refine_ls_wR_factor_gt 0.0973
_refine_ls_wR_factor_ref 0.0979
_reflns_Friedel_coverage 0.891
_reflns_Friedel_fraction_full 0.945
_reflns_Friedel_fraction_max 0.947
_reflns_number_gt 5938
_reflns_number_total 6090
_reflns_threshold_expression 'I > 2\s(I)'
_cod_data_source_file c9ce00783k2.cif
_cod_data_source_block 20171128_3a_0m
_cod_database_code 7234917
_shelx_shelxl_version_number 2014/7
_shelx_space_group_comment
;
The symmetry employed for this shelxl refinement is uniquely defined
by the following loop, which should always be used as a source of
symmetry information in preference to the above space-group names.
They are only intended as comments.
;
_shelx_estimated_absorpt_t_max 0.914
_shelx_estimated_absorpt_t_min 0.815
_olex2_refinement_description
;
1. Fixed Uiso
 At 1.2 times of:
  All C(H) groups, All C(H,H) groups, All N(H) groups, All N(H,H) groups
 At 1.5 times of:
  All O(H,H) groups
2.a Rotating group:
 O1(H1B,H1C)
2.b Ternary CH refined with riding coordinates:
 C7(H7), C12(H12)
2.c Secondary CH2 refined with riding coordinates:
 N4(H4A,H4B), N3(H3A,H3B), C8(H8A,H8B), C13(H13A,H13B), C6(H6A,H6B), C10(H10A,
 H10B), C11(H11A,H11B), C9(H9A,H9B)
2.d Aromatic/amide H refined with riding coordinates:
 N1(H1), C5(H5), C15(H15), C1(H1A), C16(H16), C18(H18), C3(H3), C2(H2),
 N2(H2A), C17(H17)
;
_olex2_submission_special_instructions 'No special instructions were received'

loop_
_space_group_symop_operation_xyz
'x, y, z'
'-x, y+1/2, -z'

loop_
_atom_site_label
_atom_site_type_symbol
_atom_site_fract_x
_atom_site_fract_y
_atom_site_fract_z
_atom_site_U_iso_or_equiv
_atom_site_adp_type
_atom_site_occupancy
_atom_site_site_symmetry_order
_atom_site_calc_flag
_atom_site_refinement_flags_posn
Cu01 Cu 1.01007(8) 0.50706(4) 0.90125(3) 0.02890(13) Uani 1 1 d .
Cl3 Cl 0.76608(16) 0.35973(9) 0.58685(10) 0.0397(3) Uani 1 1 d .
Cl6 Cl 1.01889(18) 0.34783(8) 0.89796(10) 0.0376(3) Uani 1 1 d .
Cl2 Cl 0.5540(2) 0.51428(10) 0.85145(8) 0.0421(3) Uani 1 1 d .
Cl5 Cl 1.08017(18) 0.50861(13) 1.07907(8) 0.0430(2) Uani 1 1 d .
Cl4 Cl 1.0555(2) 0.66253(8) 0.89229(12) 0.0434(3) Uani 1 1 d .
Cl1 Cl 0.89723(18) 0.65927(10) 0.58020(12) 0.0460(3) Uani 1 1 d .
O1 O 0.9844(5) 0.5028(3) 0.7455(2) 0.0325(6) Uani 1 1 d .
H1B H 0.9492 0.5568 0.7173 0.049 Uiso 1 1 d GR
H1C H 0.8888 0.4665 0.7165 0.049 Uiso 1 1 d GR
N4 N 0.3715(5) 0.4016(2) 0.6450(3) 0.0217(7) Uani 1 1 d .
H4A H 0.4920 0.3908 0.6351 0.026 Uiso 1 1 calc R
H4B H 0.3810 0.4330 0.7058 0.026 Uiso 1 1 calc R
N3 N 0.3418(5) 0.6160(2) 0.6414(3) 0.0218(7) Uani 1 1 d .
H3A H 0.2138 0.6227 0.6368 0.026 Uiso 1 1 calc R
H3B H 0.3903 0.5886 0.7035 0.026 Uiso 1 1 calc R
N1 N 0.6285(6) 0.2134(3) 0.8910(4) 0.0335(9) Uani 1 1 d .
H1 H 0.7482 0.2206 0.9226 0.040 Uiso 1 1 calc R
C7 C 0.2649(6) 0.4614(3) 0.5537(3) 0.0229(7) Uani 1 1 d .
H7 H 0.1333 0.4751 0.5652 0.028 Uiso 1 1 calc R
C14 C 0.4458(6) 0.7630(3) 0.7421(3) 0.0227(7) Uani 1 1 d .
C12 C 0.3769(6) 0.5535(3) 0.5510(3) 0.0233(7) Uani 1 1 d .
H12 H 0.5168 0.5399 0.5612 0.028 Uiso 1 1 calc R
C4 C 0.3670(6) 0.2560(3) 0.7521(3) 0.0243(8) Uani 1 1 d .
C5 C 0.5578(6) 0.2663(3) 0.8046(4) 0.0280(9) Uani 1 1 d .
H5 H 0.6380 0.3096 0.7805 0.034 Uiso 1 1 calc R
C15 C 0.6205(7) 0.7646(4) 0.8132(4) 0.0372(11) Uani 1 1 d .
H15 H 0.7261 0.7305 0.7998 0.045 Uiso 1 1 calc R
C8 C 0.2495(9) 0.4054(3) 0.4499(4) 0.0385(12) Uani 1 1 d .
H8A H 0.3768 0.3800 0.4468 0.046 Uiso 1 1 calc R
H8B H 0.1609 0.3536 0.4508 0.046 Uiso 1 1 calc R
C13 C 0.4332(7) 0.7104(3) 0.6392(4) 0.0306(9) Uani 1 1 d .
H13A H 0.3572 0.7464 0.5814 0.037 Uiso 1 1 calc R
H13B H 0.5635 0.7031 0.6249 0.037 Uiso 1 1 calc R
C1 C 0.5196(8) 0.1500(4) 0.9297(5) 0.0429(12) Uani 1 1 d .
H1A H 0.5724 0.1157 0.9903 0.051 Uiso 1 1 calc R
C16 C 0.6382(9) 0.8156(4) 0.9021(4) 0.0434(13) Uani 1 1 d .
H16 H 0.7577 0.8158 0.9496 0.052 Uiso 1 1 calc R
C18 C 0.2924(8) 0.8129(4) 0.7643(5) 0.0431(12) Uani 1 1 d .
H18 H 0.1729 0.8120 0.7168 0.052 Uiso 1 1 calc R
C3 C 0.2537(8) 0.1898(4) 0.7897(5) 0.0386(11) Uani 1 1 d .
H3 H 0.1250 0.1808 0.7549 0.046 Uiso 1 1 calc R
C6 C 0.2742(6) 0.3111(3) 0.6552(4) 0.0301(9) Uani 1 1 d .
H6A H 0.2765 0.2741 0.5920 0.036 Uiso 1 1 calc R
H6B H 0.1387 0.3226 0.6581 0.036 Uiso 1 1 calc R
C10 C 0.3116(13) 0.5447(4) 0.3491(4) 0.0551(17) Uani 1 1 d .
H10A H 0.2671 0.5803 0.2844 0.066 Uiso 1 1 calc R
H10B H 0.4428 0.5229 0.3490 0.066 Uiso 1 1 calc R
C11 C 0.3134(10) 0.6067(3) 0.4464(4) 0.0392(12) Uani 1 1 d .
H11A H 0.4018 0.6584 0.4446 0.047 Uiso 1 1 calc R
H11B H 0.1837 0.6319 0.4433 0.047 Uiso 1 1 calc R
C2 C 0.3307(9) 0.1365(4) 0.8792(5) 0.0473(14) Uani 1 1 d .
H2 H 0.2540 0.0921 0.9042 0.057 Uiso 1 1 calc R
N2 N 0.3136(12) 0.8645(5) 0.8569(7) 0.080(2) Uani 1 1 d .
H2A H 0.2179 0.8956 0.8724 0.097 Uiso 1 1 calc R
C9 C 0.1784(12) 0.4627(4) 0.3515(4) 0.0543(17) Uani 1 1 d .
H9A H 0.0470 0.4846 0.3512 0.065 Uiso 1 1 calc R
H9B H 0.1749 0.4247 0.2885 0.065 Uiso 1 1 calc R
C17 C 0.4985(13) 0.8642(6) 0.9249(6) 0.066(2) Uani 1 1 d .
H17 H 0.5195 0.8995 0.9871 0.079 Uiso 1 1 calc R

loop_
_atom_site_aniso_label
_atom_site_aniso_U_11
_atom_site_aniso_U_22
_atom_site_aniso_U_33
_atom_site_aniso_U_23
_atom_site_aniso_U_13
_atom_site_aniso_U_12
Cu01 0.0424(3) 0.0231(2) 0.0203(2) 0.0006(2) 0.00403(18) -0.0004(2)
Cl3 0.0284(5) 0.0449(6) 0.0452(6) -0.0178(5) 0.0059(4) -0.0035(5)
Cl6 0.0449(6) 0.0250(5) 0.0368(6) 0.0065(4) -0.0062(5) -0.0009(4)
Cl2 0.0669(7) 0.0320(5) 0.0231(4) -0.0021(5) -0.0013(4) 0.0053(6)
Cl5 0.0531(6) 0.0528(6) 0.0214(4) -0.0009(6) 0.0037(4) -0.0027(7)
Cl4 0.0502(7) 0.0244(5) 0.0471(7) -0.0001(5) -0.0107(5) -0.0002(5)
Cl1 0.0338(5) 0.0452(7) 0.0583(8) 0.0252(6) 0.0076(5) 0.0093(5)
O1 0.0470(16) 0.0251(13) 0.0244(12) 0.0003(14) 0.0046(11) -0.0057(16)
N4 0.0269(16) 0.0174(15) 0.0196(16) -0.0001(12) 0.0015(13) 0.0012(12)
N3 0.0285(16) 0.0168(15) 0.0198(17) 0.0001(13) 0.0037(13) 0.0008(13)
N1 0.0299(19) 0.036(2) 0.032(2) 0.0079(17) -0.0005(16) 0.0053(16)
C7 0.0289(18) 0.0176(16) 0.0204(17) -0.0002(13) 0.0001(14) 0.0020(14)
C14 0.0256(18) 0.0175(16) 0.0242(19) -0.0022(13) 0.0030(15) -0.0021(14)
C12 0.0323(19) 0.0209(18) 0.0173(17) -0.0024(14) 0.0064(14) -0.0003(15)
C4 0.0253(18) 0.0187(16) 0.029(2) 0.0023(15) 0.0054(16) 0.0003(14)
C5 0.0254(19) 0.028(2) 0.031(2) 0.0075(16) 0.0051(16) -0.0009(16)
C15 0.029(2) 0.039(3) 0.040(3) 0.001(2) -0.0032(19) -0.0036(19)
C8 0.064(3) 0.025(2) 0.022(2) -0.0026(16) -0.002(2) -0.002(2)
C13 0.045(2) 0.0212(19) 0.028(2) -0.0028(15) 0.0126(18) -0.0066(17)
C1 0.051(3) 0.038(3) 0.041(3) 0.018(2) 0.010(2) 0.006(2)
C16 0.052(3) 0.044(3) 0.028(2) -0.005(2) -0.007(2) -0.023(3)
C18 0.032(2) 0.036(2) 0.060(4) -0.014(2) 0.008(2) 0.002(2)
C3 0.031(2) 0.032(2) 0.052(3) 0.011(2) 0.006(2) -0.0070(18)
C6 0.0289(19) 0.0221(18) 0.035(2) 0.0057(16) -0.0039(17) -0.0037(15)
C10 0.107(5) 0.040(3) 0.020(2) -0.0034(19) 0.016(3) -0.010(3)
C11 0.073(4) 0.026(2) 0.017(2) 0.0028(16) 0.007(2) -0.004(2)
C2 0.044(3) 0.042(3) 0.057(4) 0.020(3) 0.013(3) -0.008(2)
N2 0.092(5) 0.051(3) 0.114(6) -0.029(4) 0.057(5) -0.003(3)
C9 0.098(5) 0.035(3) 0.020(2) -0.0012(19) -0.012(3) -0.011(3)
C17 0.103(6) 0.057(4) 0.039(3) -0.023(3) 0.018(4) -0.042(4)

loop_
_atom_type_symbol
_atom_type_description
_atom_type_scat_dispersion_real
_atom_type_scat_dispersion_imag
_atom_type_scat_source
C C 0.0033 0.0016 'International Tables Vol C Tables 4.2.6.8 and 6.1.1.4'
H H 0.0000 0.0000 'International Tables Vol C Tables 4.2.6.8 and 6.1.1.4'
Cl Cl 0.1484 0.1585 'International Tables Vol C Tables 4.2.6.8 and 6.1.1.4'
Cu Cu 0.3201 1.2651 'International Tables Vol C Tables 4.2.6.8 and 6.1.1.4'
N N 0.0061 0.0033 'International Tables Vol C Tables 4.2.6.8 and 6.1.1.4'
O O 0.0106 0.0060 'International Tables Vol C Tables 4.2.6.8 and 6.1.1.4'

loop_
_geom_angle_atom_site_label_1
_geom_angle_atom_site_label_2
_geom_angle_atom_site_label_3
_geom_angle
Cl5 Cu01 Cl6 91.57(6)
Cl5 Cu01 Cl4 92.14(6)
Cl4 Cu01 Cl6 168.88(6)
O1 Cu01 Cl6 87.01(12)
O1 Cu01 Cl5 172.60(10)
O1 Cu01 Cl4 87.97(12)
Cu01 O1 H1B 110.7
Cu01 O1 H1C 111.0
H1B O1 H1C 103.2
H4A N4 H4B 107.7
C7 N4 H4A 108.9
C7 N4 H4B 108.9
C6 N4 H4A 108.9
C6 N4 H4B 108.9
C6 N4 C7 113.6(3)
H3A N3 H3B 107.8
C12 N3 H3A 109.1
C12 N3 H3B 109.1
C13 N3 H3A 109.1
C13 N3 H3B 109.1
C13 N3 C12 112.6(3)
C5 N1 H1 118.6
C1 N1 H1 118.6
C1 N1 C5 122.7(4)
N4 C7 H7 109.2
N4 C7 C12 109.2(3)
N4 C7 C8 107.8(3)
C12 C7 H7 109.2
C8 C7 H7 109.2
C8 C7 C12 112.2(4)
C15 C14 C13 118.6(4)
C18 C14 C15 119.0(5)
C18 C14 C13 122.3(4)
N3 C12 C7 109.2(3)
N3 C12 H12 108.9
N3 C12 C11 107.9(3)
C7 C12 H12 108.9
C11 C12 C7 112.9(4)
C11 C12 H12 108.9
C5 C4 C3 118.0(4)
C5 C4 C6 124.2(4)
C3 C4 C6 117.7(4)
N1 C5 C4 120.0(4)
N1 C5 H5 120.0
C4 C5 H5 120.0
C14 C15 H15 120.2
C16 C15 C14 119.6(5)
C16 C15 H15 120.2
C7 C8 H8A 109.0
C7 C8 H8B 109.0
H8A C8 H8B 107.8
C9 C8 C7 112.9(4)
C9 C8 H8A 109.0
C9 C8 H8B 109.0
N3 C13 C14 112.9(3)
N3 C13 H13A 109.0
N3 C13 H13B 109.0
C14 C13 H13A 109.0
C14 C13 H13B 109.0
H13A C13 H13B 107.8
N1 C1 H1A 120.4
N1 C1 C2 119.3(5)
C2 C1 H1A 120.4
C15 C16 H16 118.4
C17 C16 C15 123.1(6)
C17 C16 H16 118.4
C14 C18 H18 119.8
C14 C18 N2 120.4(6)
N2 C18 H18 119.8
C4 C3 H3 119.7
C4 C3 C2 120.6(5)
C2 C3 H3 119.7
N4 C6 C4 113.8(3)
N4 C6 H6A 108.8
N4 C6 H6B 108.8
C4 C6 H6A 108.8
C4 C6 H6B 108.8
H6A C6 H6B 107.7
H10A C10 H10B 108.2
C11 C10 H10A 109.6
C11 C10 H10B 109.6
C9 C10 H10A 109.6
C9 C10 H10B 109.6
C9 C10 C11 110.1(5)
C12 C11 C10 112.0(4)
C12 C11 H11A 109.2
C12 C11 H11B 109.2
C10 C11 H11A 109.2
C10 C11 H11B 109.2
H11A C11 H11B 107.9
C1 C2 C3 119.3(5)
C1 C2 H2 120.3
C3 C2 H2 120.3
C18 N2 H2A 121.4
C18 N2 C17 117.2(6)
C17 N2 H2A 121.4
C8 C9 C10 110.1(5)
C8 C9 H9A 109.6
C8 C9 H9B 109.6
C10 C9 H9A 109.6
C10 C9 H9B 109.6
H9A C9 H9B 108.2
C16 C17 N2 120.6(6)
C16 C17 H17 119.7
N2 C17 H17 119.7

loop_
_geom_bond_atom_site_label_1
_geom_bond_atom_site_label_2
_geom_bond_distance
Cu01 Cl6 2.2896(13)
Cu01 Cl5 2.2285(10)
Cu01 Cl4 2.2626(14)
Cu01 O1 1.964(3)
O1 H1B 0.8704
O1 H1C 0.8707
N4 H4A 0.8900
N4 H4B 0.8900
N4 C7 1.520(5)
N4 C6 1.486(5)
N3 H3A 0.8900
N3 H3B 0.8900
N3 C12 1.522(5)
N3 C13 1.502(5)
N1 H1 0.8600
N1 C5 1.352(6)
N1 C1 1.344(7)
C7 H7 0.9800
C7 C12 1.542(5)
C7 C8 1.538(6)
C14 C15 1.370(6)
C14 C13 1.504(6)
C14 C18 1.367(6)
C12 H12 0.9800
C12 C11 1.527(6)
C4 C5 1.376(6)
C4 C3 1.385(6)
C4 C6 1.503(6)
C5 H5 0.9300
C15 H15 0.9300
C15 C16 1.337(8)
C8 H8A 0.9700
C8 H8B 0.9700
C8 C9 1.503(7)
C13 H13A 0.9700
C13 H13B 0.9700
C1 H1A 0.9300
C1 C2 1.364(9)
C16 H16 0.9300
C16 C17 1.281(11)
C18 H18 0.9300
C18 N2 1.380(9)
C3 H3 0.9300
C3 C2 1.393(8)
C6 H6A 0.9700
C6 H6B 0.9700
C10 H10A 0.9700
C10 H10B 0.9700
C10 C11 1.528(7)
C10 C9 1.506(8)
C11 H11A 0.9700
C11 H11B 0.9700
C2 H2 0.9300
N2 H2A 0.8600
N2 C17 1.407(12)
C9 H9A 0.9700
C9 H9B 0.9700
C17 H17 0.9300
